data_4508193
loop_
_publ_author_name
'Otero, Jos\'e M.'
'van der Knaap, Matthijs'
'Llamas-Saiz, Antonio L.'
'van Raaij, Mark J.'
'Amor\'in, Manuel'
'Granja, Juan R.'
'Filippov, Dmitri V.'
'van der Marel, Gijsbert A.'
'Overkleeft, Herman S.'
'Overhand, Mark'

_publ_section_title
;
 Design, Synthesis, and Structural Analysis of Turn
 Modifiedcyclo-(\a\b3\a\b2\a)2Peptide Derivatives toward Crystalline
 Hexagon-Shaped Cationic Nanochannel Assemblies
;
_journal_issue 10
_journal_name_full 'Crystal Growth &amp; Design'
_journal_page_first 4355
_journal_paper_doi 10.1021/cg4007108
_journal_volume 13
_journal_year 2013
_chemical_absolute_configuration syn
_chemical_compound_source 'synthesis as described'
_chemical_formula_moiety 'C72 H106 N12 O10, 2(C2 F3 O2), C3 H7 N O, 8(H2 O)'
_chemical_formula_sum 'C79 H129 F6 N13 O23'
_chemical_formula_weight 1742.96
_chemical_name_common JMO-02
_chemical_name_systematic
;
 ?
;
_space_group_IT_number 4
_symmetry_cell_setting monoclinic
_symmetry_Int_Tables_number 4
_symmetry_space_group_name_Hall 'P 2yb'
_symmetry_space_group_name_H-M 'P 1 21 1'
_atom_sites_solution_hydrogens geom
_atom_sites_solution_primary direct
_atom_sites_solution_secondary difmap
_audit_creation_date 2011-10-29T14:15:11-00:00
_audit_creation_method 'WinGX routine CIF_UPDATE'
_cell_angle_alpha 90
_cell_angle_beta 106.473(2)
_cell_angle_gamma 90
_cell_formula_units_Z 2
_cell_length_a 11.602(3)
_cell_length_b 34.227(8)
_cell_length_c 11.908(3)
_cell_measurement_reflns_used 5689
_cell_measurement_temperature 100(2)
_cell_measurement_theta_max 55.097
_cell_measurement_theta_min 0.999
_cell_measurement_wavelength 1.5418
_cell_volume 4535(2)
_computing_cell_refinement 'HKL Scalepack (Otwinowski & Minor 1997)'
_computing_data_collection 'Collect (Bruker AXS BV, 1997-2004)'
_computing_data_reduction 'HKL Denzo and Scalepack (Otwinowski & Minor 1997)'
_computing_molecular_graphics 'Ortep-3 for Windows (Farrugia, 1997)'
_computing_publication_material 'WinGX publication routines (Farrugia, 1999)'
_computing_structure_refinement 'SHELXL-97 (Sheldrick, 2008)'
_computing_structure_solution 'SHELXD-97 (Sheldrick, 2008)'
_diffrn_ambient_temperature 100(2)
_diffrn_detector_area_resol_mean 14
_diffrn_measured_fraction_theta_full 0
_diffrn_measured_fraction_theta_max 0.998
_diffrn_measurement_details '1.50 degrees, 37.5 sec, detector distance 40.00 mm'
_diffrn_measurement_device '135mm CCD camera on \k-goniostat'
_diffrn_measurement_device_type FR591-KappaCCD2000
_diffrn_measurement_method CCD
_diffrn_orient_matrix_type 'by Bruker AXS Collect from scalepack cell'
_diffrn_orient_matrix_UB_11 0.0098417
_diffrn_orient_matrix_UB_12 0.0290054
_diffrn_orient_matrix_UB_13 -0.0014337
_diffrn_orient_matrix_UB_21 -0.0369944
_diffrn_orient_matrix_UB_22 0.0000000
_diffrn_orient_matrix_UB_23 -0.0867562
_diffrn_orient_matrix_UB_31 -0.0813216
_diffrn_orient_matrix_UB_32 0.0035103
_diffrn_orient_matrix_UB_33 0.0118469
_diffrn_radiation_monochromator 'graded mirror'
_diffrn_radiation_probe x-ray
_diffrn_radiation_source 'sealed tube'
_diffrn_radiation_type CuK\a
_diffrn_radiation_wavelength 1.54178
_diffrn_reflns_av_R_equivalents 0.063
_diffrn_reflns_av_unetI/netI 0.0317
_diffrn_reflns_limit_h_max 12
_diffrn_reflns_limit_h_min 0
_diffrn_reflns_limit_k_max 36
_diffrn_reflns_limit_k_min 0
_diffrn_reflns_limit_l_max 12
_diffrn_reflns_limit_l_min -12
_diffrn_reflns_number 5811
_diffrn_reflns_theta_full 1
_diffrn_reflns_theta_max 55.01
_diffrn_reflns_theta_min 2.58
_exptl_absorpt_coefficient_mu 0.856
_exptl_absorpt_correction_T_max 1.000
_exptl_absorpt_correction_T_min 0.730
_exptl_absorpt_correction_type multi-scan
_exptl_absorpt_process_details 'HKL Scalepack (Otwinowski & Minor 1997)'
_exptl_crystal_colour colourless
_exptl_crystal_density_diffrn 1.276
_exptl_crystal_density_method 'not measured'
_exptl_crystal_description plate
_exptl_crystal_F_000 1864
_exptl_crystal_size_max 0.10
_exptl_crystal_size_mid 0.10
_exptl_crystal_size_min 0.01
_refine_diff_density_max 0.439
_refine_diff_density_min -0.252
_refine_diff_density_rms 0.046
_refine_ls_extinction_method none
_refine_ls_goodness_of_fit_ref 1.039
_refine_ls_hydrogen_treatment mixed
_refine_ls_matrix_type full
_refine_ls_number_parameters 1148
_refine_ls_number_reflns 5811
_refine_ls_number_restraints 1343
_refine_ls_restrained_S_all 0.946
_refine_ls_R_factor_all 0.0557
_refine_ls_R_factor_gt 0.0496
_refine_ls_shift/su_max 0
_refine_ls_shift/su_mean 0
_refine_ls_structure_factor_coef Fsqd
_refine_ls_weighting_details 'calc w=1/[\s^2^(Fo^2^)+(0.1038P)^2^+1.2644P] where P=(Fo^2^+2Fc^2^)/3'
_refine_ls_weighting_scheme calc
_refine_ls_wR_factor_gt 0.1345
_refine_ls_wR_factor_ref 0.1401
_reflns_number_gt 5260
_reflns_number_total 5811
_reflns_threshold_expression >2sigma(I)
_cod_data_source_file cg4007108_si_001.cif
_cod_data_source_block Comp4
_cod_original_cell_volume 4534(2)
_cod_original_sg_symbol_H-M 'P 21'
_cod_database_code 4508193

loop_
_symmetry_equiv_pos_as_xyz
'x, y, z'
'-x, y+1/2, -z'

loop_
_atom_site_label
_atom_site_type_symbol
_atom_site_fract_x
_atom_site_fract_y
_atom_site_fract_z
_atom_site_U_iso_or_equiv
_atom_site_adp_type
_atom_site_occupancy
_atom_site_symmetry_multiplicity
_atom_site_calc_flag
_atom_site_refinement_flags
N_1 N 0.0006(3) 0.16479(12) 0.3659(3) 0.0399(10) Uani 1 1 d DU
O_1 O -0.2598(3) 0.11517(12) 0.1774(3) 0.0528(9) Uani 1 1 d DU
C_1 C -0.1639(4) 0.13351(14) 0.2099(4) 0.0391(11) Uani 1 1 d DU
CA_1 C -0.1099(4) 0.14074(15) 0.3395(4) 0.0447(12) Uani 1 1 d DU
HA_1 H -0.0948 0.1155 0.3837 0.054 Uiso 1 1 calc R
CB_1 C -0.1921(5) 0.16710(16) 0.3855(5) 0.0458(13) Uani 1 1 d DU
HB1_1 H -0.2777 0.1605 0.3491 0.055 Uiso 1 1 calc R
HB2_1 H -0.1742 0.1649 0.4716 0.055 Uiso 1 1 calc R
CG_1 C -0.1636(5) 0.20738(16) 0.3502(5) 0.0484(13) Uani 1 1 d DU
HG1_1 H -0.1883 0.2277 0.3978 0.058 Uiso 1 1 calc R
HG2_1 H -0.2039 0.2123 0.2663 0.058 Uiso 1 1 calc R
CD_1 C -0.0282(5) 0.20656(15) 0.3739(5) 0.0449(12) Uani 1 1 d DU
HD1_1 H -0.003 0.2221 0.3148 0.054 Uiso 1 1 calc R
HD2_1 H 0.0122 0.217 0.4528 0.054 Uiso 1 1 calc R
N_2 N -0.1097(3) 0.14837(12) 0.1342(3) 0.0370(9) Uani 1 1 d DU
H0_2 H -0.0386 0.1592 0.1631 0.044 Uiso 1 1 calc R
O_2 O -0.2516(3) 0.06293(11) -0.0205(3) 0.0553(10) Uani 1 1 d DU
C_2 C -0.1466(5) 0.07403(15) -0.0049(4) 0.0407(12) Uani 1 1 d DU
CA_2 C -0.1176(5) 0.11289(15) -0.0482(5) 0.0437(12) Uani 1 1 d DU
HA1_2 H -0.1544 0.1141 -0.134 0.052 Uiso 1 1 calc R
HA2_2 H -0.0294 0.1148 -0.0336 0.052 Uiso 1 1 calc R
CB_2 C -0.1599(4) 0.14796(14) 0.0071(4) 0.0364(11) Uani 1 1 d DU
HB_2 H -0.2494 0.1467 -0.0114 0.044 Uiso 1 1 calc R
CG_2 C -0.1267(5) 0.18602(14) -0.0432(4) 0.0410(12) Uani 1 1 d DU
HG1_2 H -0.038 0.1883 -0.0191 0.049 Uiso 1 1 calc R
HG2_2 H -0.1532 0.184 -0.1297 0.049 Uiso 1 1 calc R
CD_2 C -0.1782(5) 0.22342(16) -0.0086(5) 0.0546(14) Uani 1 1 d DU
HD_2 H -0.1767 0.2214 0.0755 0.065 Uiso 1 1 calc R
CE1_2 C -0.1036(6) 0.25872(17) -0.0228(6) 0.0605(15) Uani 1 1 d DU
HE1A_2 H -0.1385 0.2824 0.0002 0.091 Uiso 1 1 calc R
HE1B_2 H -0.1034 0.2609 -0.1048 0.091 Uiso 1 1 calc R
HE1C_2 H -0.021 0.2555 0.027 0.091 Uiso 1 1 calc R
CE2_2 C -0.3086(6) 0.2279(2) -0.0825(8) 0.083(2) Uani 1 1 d DU
HE2A_2 H -0.3545 0.2048 -0.073 0.125 Uiso 1 1 calc R
HE2B_2 H -0.3114 0.2308 -0.1651 0.125 Uiso 1 1 calc R
HE2C_2 H -0.3436 0.2512 -0.0569 0.125 Uiso 1 1 calc R
N_3 N -0.0518(4) 0.05336(12) 0.0540(4) 0.0441(10) Uani 1 1 d DU
H0_3 H 0.0201 0.0627 0.0585 0.053 Uiso 1 1 calc R
O_3 O 0.0493(3) -0.01960(11) 0.0011(3) 0.0541(10) Uani 1 1 d DU
C_3 C -0.0409(4) -0.01737(14) 0.0360(4) 0.0403(12) Uani 1 1 d DU
CA_3 C -0.0591(4) 0.01627(14) 0.1118(4) 0.0430(12) Uani 1 1 d DU
HA_3 H -0.1401 0.0139 0.1251 0.052 Uiso 1 1 calc R
CB_3 C 0.0370(5) 0.01612(16) 0.2295(4) 0.0448(12) Uani 1 1 d DU
HB1_3 H 0.1171 0.0182 0.2159 0.054 Uiso 1 1 calc R
HB2_3 H 0.026 0.0394 0.2748 0.054 Uiso 1 1 calc R
CG_3 C 0.0337(5) -0.02009(17) 0.3010(5) 0.0502(13) Uani 1 1 d DU
HG1_3 H -0.047 -0.0224 0.3131 0.06 Uiso 1 1 calc R
HG2_3 H 0.0462 -0.0433 0.2562 0.06 Uiso 1 1 calc R
CD_3 C 0.1262(5) -0.02028(18) 0.4180(5) 0.0560(14) Uani 1 1 d DU
HD1_3 H 0.1131 0.0024 0.4644 0.067 Uiso 1 1 calc R
HD2_3 H 0.1175 -0.0444 0.4609 0.067 Uiso 1 1 calc R
NZ_3 N 0.2508(4) -0.01844(14) 0.4044(4) 0.0534(12) Uani 1 1 d DU
HZ1_3 H 0.3055 -0.0187 0.4764 0.08 Uiso 1 1 calc R
HZ2_3 H 0.2593 0.0039 0.3663 0.08 Uiso 1 1 calc R
HZ3_3 H 0.2632 -0.0394 0.3623 0.08 Uiso 1 1 calc R
N_4 N -0.1293(4) -0.04350(12) 0.0095(4) 0.0402(10) Uani 1 1 d DU
H0_4 H -0.1906 -0.0395 0.0379 0.048 Uiso 1 1 calc R
O_4 O 0.0830(3) -0.12883(10) 0.0149(3) 0.0405(8) Uani 1 1 d DU
C_4 C 0.0095(4) -0.12399(14) 0.0710(4) 0.0363(11) Uani 1 1 d DU
CA_4 C -0.1219(4) -0.11573(14) 0.0107(4) 0.0399(11) Uani 1 1 d DU
HA_4 H -0.1626 -0.1111 0.0731 0.048 Uiso 1 1 calc R
CB1_4 C -0.1333(5) -0.07796(14) -0.0621(4) 0.0421(12) Uani 1 1 d DU
HB1A_4 H -0.067 -0.0768 -0.0991 0.05 Uiso 1 1 calc R
HB1B_4 H -0.2102 -0.0784 -0.1252 0.05 Uiso 1 1 calc R
CB2_4 C -0.1831(5) -0.15150(16) -0.0617(5) 0.0513(14) Uani 1 1 d DU
HB2_4 H -0.1586 -0.1749 -0.0101 0.062 Uiso 1 1 calc R
CG1_4 C -0.3178(5) -0.1484(2) -0.0888(6) 0.0699(18) Uani 1 1 d DU
HG1A_4 H -0.3396 -0.144 -0.0162 0.105 Uiso 1 1 calc R
HG1B_4 H -0.3549 -0.1727 -0.1254 0.105 Uiso 1 1 calc R
HG1C_4 H -0.3465 -0.1265 -0.1426 0.105 Uiso 1 1 calc R
CG2_4 C -0.1453(6) -0.1593(2) -0.1700(5) 0.0631(17) Uani 1 1 d DU
HG2A_4 H -0.0575 -0.1612 -0.1493 0.095 Uiso 1 1 calc R
HG2B_4 H -0.1727 -0.1379 -0.2258 0.095 Uiso 1 1 calc R
HG2C_4 H -0.1809 -0.1839 -0.2055 0.095 Uiso 1 1 calc R
N_5 N 0.0414(4) -0.12792(12) 0.1881(3) 0.0414(10) Uani 1 1 d DU
H0_5 H -0.0117 -0.1237 0.2269 0.05 Uiso 1 1 calc R
O_5 O 0.2384(3) -0.07510(11) 0.2319(3) 0.0454(9) Uani 1 1 d DU
C_5 C 0.2521(4) -0.11058(15) 0.2223(4) 0.0379(11) Uani 1 1 d DU
CA_5 C 0.1623(4) -0.13902(15) 0.2501(4) 0.0413(12) Uani 1 1 d DU
HA_5 H 0.1782 -0.1658 0.2246 0.05 Uiso 1 1 calc R
CB_5 C 0.1801(5) -0.13934(18) 0.3824(4) 0.0508(13) Uani 1 1 d DU
HB1_5 H 0.1686 -0.1126 0.4088 0.061 Uiso 1 1 calc R
HB2_5 H 0.1187 -0.1564 0.4002 0.061 Uiso 1 1 calc R
CG_5 C 0.3046(5) -0.15387(16) 0.4493(4) 0.0506(13) Uani 1 1 d DU
CD1_5 C 0.3291(5) -0.19392(15) 0.4601(4) 0.0460(12) Uani 1 1 d DU
CD2_5 C 0.3949(5) -0.12817(18) 0.4976(5) 0.0536(14) Uani 1 1 d DU
HD2_5 H 0.3766 -0.1011 0.4921 0.064 Uiso 1 1 calc R
CE1_5 C 0.4465(5) -0.20692(17) 0.5219(5) 0.0518(13) Uani 1 1 d DU
CE2_5 C 0.5122(6) -0.1394(2) 0.5544(5) 0.0683(17) Uani 1 1 d DU
HE2_5 H 0.5733 -0.1205 0.5834 0.082 Uiso 1 1 calc R
CZ1_5 C 0.5376(6) -0.1792(2) 0.5675(5) 0.0695(16) Uani 1 1 d DU
HZ1_5 H 0.6166 -0.1877 0.6074 0.083 Uiso 1 1 calc R
CZ2_5 C 0.4699(6) -0.24723(18) 0.5328(5) 0.0606(15) Uani 1 1 d DU
HZ2_5 H 0.5476 -0.2558 0.5766 0.073 Uiso 1 1 calc R
CZ3_5 C 0.3869(6) -0.2741(2) 0.4837(6) 0.0672(17) Uani 1 1 d DU
HZ3_5 H 0.4058 -0.3012 0.4914 0.081 Uiso 1 1 calc R
CZ4_5 C 0.2735(6) -0.26176(18) 0.4217(5) 0.0591(15) Uani 1 1 d DU
HZ4_5 H 0.2153 -0.2808 0.3854 0.071 Uiso 1 1 calc R
CZ5_5 C 0.2414(5) -0.22342(16) 0.4104(5) 0.0486(13) Uani 1 1 d DU
HZ5_5 H 0.1614 -0.2162 0.3698 0.058 Uiso 1 1 calc R
N_6 N 0.3460(3) -0.12500(11) 0.1909(3) 0.0368(9) Uani 1 1 d DU
O_6 O 0.4838(3) -0.06639(11) 0.0087(3) 0.0451(9) Uani 1 1 d DU
C_6 C 0.4068(4) -0.08462(14) 0.0415(4) 0.0377(11) Uani 1 1 d DU
CA_6 C 0.4383(4) -0.09953(14) 0.1689(4) 0.0382(11) Uani 1 1 d DU
HA_6 H 0.4545 -0.077 0.2248 0.046 Uiso 1 1 calc R
CB_6 C 0.5472(4) -0.12659(15) 0.1940(5) 0.0435(12) Uani 1 1 d DU
HB1_6 H 0.5874 -0.1285 0.279 0.052 Uiso 1 1 calc R
HB2_6 H 0.606 -0.1176 0.1533 0.052 Uiso 1 1 calc R
CG_6 C 0.4905(4) -0.16545(15) 0.1448(5) 0.0443(13) Uani 1 1 d DU
HG1_6 H 0.5437 -0.1876 0.1793 0.053 Uiso 1 1 calc R
HG2_6 H 0.4738 -0.1662 0.0585 0.053 Uiso 1 1 calc R
CD_6 C 0.3741(4) -0.16675(14) 0.1805(5) 0.0393(12) Uani 1 1 d DU
HD1_6 H 0.3092 -0.1799 0.12 0.047 Uiso 1 1 calc R
HD2_6 H 0.386 -0.1805 0.256 0.047 Uiso 1 1 calc R
N_7 N 0.2985(3) -0.09310(12) -0.0287(3) 0.0359(9) Uani 1 1 d DU
H0_7 H 0.2456 -0.1044 0.0011 0.043 Uiso 1 1 calc R
O_7 O 0.3568(3) -0.00212(10) -0.1876(3) 0.0433(8) Uani 1 1 d DU
C_7 C 0.2776(4) -0.01056(14) -0.1390(4) 0.0365(11) Uani 1 1 d DU
CA_7 C 0.1972(4) -0.04505(14) -0.1798(4) 0.0360(11) Uani 1 1 d DU
HA1_7 H 0.1592 -0.0428 -0.2652 0.043 Uiso 1 1 calc R
HA2_7 H 0.1324 -0.0448 -0.1408 0.043 Uiso 1 1 calc R
CB_7 C 0.2646(4) -0.08423(14) -0.1542(4) 0.0344(11) Uani 1 1 d DU
HB_7 H 0.3394 -0.0823 -0.1797 0.041 Uiso 1 1 calc R
CG_7 C 0.1872(4) -0.11705(13) -0.2226(4) 0.0368(11) Uani 1 1 d DU
HG1_7 H 0.1068 -0.1153 -0.2095 0.044 Uiso 1 1 calc R
HG2_7 H 0.1764 -0.1124 -0.3071 0.044 Uiso 1 1 calc R
CD_7 C 0.2340(5) -0.15850(14) -0.1939(4) 0.0429(12) Uani 1 1 d DU
HD_7 H 0.2371 -0.1641 -0.1107 0.051 Uiso 1 1 calc R
CE1_7 C 0.1491(6) -0.18813(17) -0.2718(5) 0.0559(15) Uani 1 1 d DU
HE1A_7 H 0.1806 -0.2146 -0.2519 0.084 Uiso 1 1 calc R
HE1B_7 H 0.1428 -0.1827 -0.3542 0.084 Uiso 1 1 calc R
HE1C_7 H 0.0694 -0.1861 -0.2593 0.084 Uiso 1 1 calc R
CE2_7 C 0.3595(5) -0.16364(18) -0.2064(5) 0.0499(14) Uani 1 1 d DU
HE2A_7 H 0.3864 -0.1905 -0.1863 0.075 Uiso 1 1 calc R
HE2B_7 H 0.4145 -0.1455 -0.1536 0.075 Uiso 1 1 calc R
HE2C_7 H 0.3586 -0.1582 -0.2874 0.075 Uiso 1 1 calc R
N_8 N 0.2604(3) 0.01033(12) -0.0503(4) 0.0392(10) Uani 1 1 d DU
H0_8 H 0.1986 0.0047 -0.024 0.047 Uiso 1 1 calc R
O_8 O 0.1796(3) 0.07554(11) 0.0523(3) 0.0527(10) Uani 1 1 d DU
C_8 C 0.2687(4) 0.07826(14) 0.0167(4) 0.0389(12) Uani 1 1 d DU
CA_8 C 0.3406(4) 0.04216(14) 0.0045(4) 0.0401(12) Uani 1 1 d DU
HA_8 H 0.3925 0.0488 -0.047 0.048 Uiso 1 1 calc R
CB_8 C 0.4224(5) 0.02958(15) 0.1247(4) 0.0439(12) Uani 1 1 d DU
HB1_8 H 0.3721 0.0178 0.1704 0.053 Uiso 1 1 calc R
HB2_8 H 0.4784 0.0092 0.1129 0.053 Uiso 1 1 calc R
CG_8 C 0.4954(4) 0.06300(17) 0.1955(5) 0.0469(13) Uani 1 1 d DU
HG1_8 H 0.5238 0.0801 0.1416 0.056 Uiso 1 1 calc R
HG2_8 H 0.4418 0.0788 0.229 0.056 Uiso 1 1 calc R
CD_8 C 0.6008(4) 0.05062(18) 0.2920(5) 0.0485(13) Uani 1 1 d DU
HD1_8 H 0.5782 0.0282 0.3338 0.058 Uiso 1 1 calc R
HD2_8 H 0.6262 0.0723 0.3486 0.058 Uiso 1 1 calc R
NZ_8 N 0.7034(4) 0.03916(14) 0.2451(4) 0.0475(11) Uani 1 1 d DU
HZ1_8 H 0.7674 0.0318 0.3055 0.071 Uiso 1 1 calc R
HZ2_8 H 0.7245 0.0599 0.2073 0.071 Uiso 1 1 calc R
HZ3_8 H 0.6805 0.0189 0.1943 0.071 Uiso 1 1 calc R
N_9 N 0.3125(4) 0.11246(12) -0.0059(3) 0.0385(9) Uani 1 1 d DU
H0_9 H 0.3704 0.1126 -0.0401 0.046 Uiso 1 1 calc R
O_9 O 0.1427(3) 0.18122(11) 0.1764(3) 0.0471(9) Uani 1 1 d DU
C_9 C 0.2478(4) 0.17061(14) 0.2201(4) 0.0397(12) Uani 1 1 d DU
CA_9 C 0.3340(4) 0.16311(15) 0.1482(4) 0.0451(12) Uani 1 1 d DU
HA_9 H 0.3865 0.1409 0.1867 0.054 Uiso 1 1 calc R
CB1_9 C 0.2679(5) 0.14949(15) 0.0242(4) 0.0447(12) Uani 1 1 d DU
HB1A_9 H 0.1812 0.1469 0.0174 0.054 Uiso 1 1 calc R
HB1B_9 H 0.2767 0.1696 -0.0325 0.054 Uiso 1 1 calc R
CB2_9 C 0.4173(6) 0.19930(19) 0.1583(6) 0.0677(17) Uani 1 1 d DU
HB2_9 H 0.4573 0.2039 0.2434 0.081 Uiso 1 1 calc R
CG1_9 C 0.5149(6) 0.1912(3) 0.0995(7) 0.082(2) Uani 1 1 d DU
HG1A_9 H 0.5587 0.1675 0.133 0.123 Uiso 1 1 calc R
HG1B_9 H 0.5706 0.2133 0.1122 0.123 Uiso 1 1 calc R
HG1C_9 H 0.4783 0.1875 0.0153 0.123 Uiso 1 1 calc R
CG2_9 C 0.3477(8) 0.23562(19) 0.1094(8) 0.093(3) Uani 1 1 d DU
HG2A_9 H 0.286 0.2403 0.1495 0.14 Uiso 1 1 calc R
HG2B_9 H 0.3093 0.2322 0.0254 0.14 Uiso 1 1 calc R
HG2C_9 H 0.4026 0.258 0.1216 0.14 Uiso 1 1 calc R
N_10 N 0.2937(4) 0.16601(13) 0.3369(4) 0.0440(10) Uani 1 1 d DU
H0_10 H 0.3683 0.1581 0.3664 0.053 Uiso 1 1 calc R
O_10 O 0.1191(3) 0.11261(11) 0.3689(3) 0.0502(9) Uani 1 1 d DU
C_10 C 0.1083(4) 0.14840(15) 0.3806(4) 0.0402(12) Uani 1 1 d DU
CA_10 C 0.2192(4) 0.17416(15) 0.4134(4) 0.0426(12) Uani 1 1 d DU
HA_10 H 0.1933 0.2021 0.4033 0.051 Uiso 1 1 calc R
CB_10 C 0.2914(5) 0.16753(17) 0.5422(4) 0.0459(13) Uani 1 1 d DU
HB1_10 H 0.3108 0.1394 0.5553 0.055 Uiso 1 1 calc R
HB2_10 H 0.3679 0.1822 0.5595 0.055 Uiso 1 1 calc R
CG_10 C 0.2196(4) 0.18094(16) 0.6234(4) 0.0445(12) Uani 1 1 d DU
CD1_10 C 0.2098(4) 0.22119(15) 0.6481(4) 0.0420(12) Uani 1 1 d DU
CD2_10 C 0.1595(5) 0.15383(17) 0.6700(5) 0.0553(14) Uani 1 1 d DU
HD2_10 H 0.1685 0.1268 0.6563 0.066 Uiso 1 1 calc R
CE1_10 C 0.1356(5) 0.23300(16) 0.7185(4) 0.0460(13) Uani 1 1 d DU
CE2_10 C 0.0845(6) 0.16584(19) 0.7383(5) 0.0621(16) Uani 1 1 d DU
HE2_10 H 0.0415 0.1468 0.7683 0.075 Uiso 1 1 calc R
CZ1_10 C 0.0729(5) 0.20414(17) 0.7617(5) 0.0526(14) Uani 1 1 d DU
HZ1_10 H 0.0219 0.2116 0.8078 0.063 Uiso 1 1 calc R
CZ2_10 C 0.1237(5) 0.27266(17) 0.7406(5) 0.0535(14) Uani 1 1 d DU
HZ2_10 H 0.0739 0.2803 0.7877 0.064 Uiso 1 1 calc R
CZ3_10 C 0.1814(6) 0.30053(18) 0.6965(6) 0.0627(16) Uani 1 1 d DU
HZ3_10 H 0.1713 0.3274 0.7114 0.075 Uiso 1 1 calc R
CZ4_10 C 0.2563(5) 0.28918(18) 0.6285(5) 0.0589(15) Uani 1 1 d DU
HZ4_10 H 0.2981 0.3085 0.5983 0.071 Uiso 1 1 calc R
CZ5_10 C 0.2699(5) 0.25104(16) 0.6052(5) 0.0494(13) Uani 1 1 d DU
HZ5_10 H 0.3213 0.2442 0.5588 0.059 Uiso 1 1 calc R
C1_21 C 0.5549(5) 0.10614(18) 0.5242(5) 0.0507(14) Uani 1 1 d DU
C2_21 C 0.6702(6) 0.11203(19) 0.6214(5) 0.0652(18) Uani 1 1 d DU
O1_21 O 0.5299(3) 0.13248(13) 0.4521(3) 0.0559(10) Uani 1 1 d DU
O2_21 O 0.5009(4) 0.07468(13) 0.5279(4) 0.0660(11) Uani 1 1 d DU
F1_21 F 0.6902(6) 0.14638(14) 0.6636(5) 0.147(3) Uani 1 1 d D
F2_21 F 0.7656(4) 0.10397(19) 0.5832(5) 0.124(2) Uani 1 1 d D
F3_21 F 0.6830(4) 0.08659(13) 0.7094(3) 0.0931(14) Uani 1 1 d D
C1_22 C -0.1679(5) -0.08698(16) 0.3836(4) 0.0452(13) Uani 1 1 d DU
C2_22 C -0.1278(5) -0.0968(2) 0.5137(5) 0.0615(17) Uani 1 1 d DU
O1_22 O -0.2463(3) -0.06108(11) 0.3578(3) 0.0502(9) Uani 1 1 d DU
O2_22 O -0.1201(4) -0.10428(12) 0.3190(4) 0.0617(11) Uani 1 1 d DU
F1_22 F -0.0447(5) -0.07226(13) 0.5735(4) 0.1031(15) Uani 1 1 d D
F2_22 F -0.2106(5) -0.0928(3) 0.5666(4) 0.160(3) Uani 1 1 d D
F3_22 F -0.0770(5) -0.13160(13) 0.5370(4) 0.123(2) Uani 1 1 d D
C1_23 C -0.1320(6) 0.0214(2) 0.5318(5) 0.0619(16) Uani 1 1 d DU
H1_23 H -0.2004 0.0049 0.5197 0.074 Uiso 1 1 calc R
C2_23 C 0.0300(7) 0.0549(2) 0.6674(7) 0.092(2) Uani 1 1 d DU
H2A_23 H 0.066 0.055 0.7524 0.138 Uiso 1 1 calc R
H2B_23 H -0.0018 0.0809 0.6414 0.138 Uiso 1 1 calc R
H2C_23 H 0.0913 0.0479 0.6287 0.138 Uiso 1 1 calc R
C3_23 C -0.1008(7) 0.0099(3) 0.7387(6) 0.093(2) Uani 1 1 d DU
H3A_23 H -0.0416 0.0176 0.8119 0.139 Uiso 1 1 calc R
H3B_23 H -0.1034 -0.0186 0.7323 0.139 Uiso 1 1 calc R
H3C_23 H -0.1802 0.0198 0.7383 0.139 Uiso 1 1 calc R
N_23 N -0.0658(5) 0.02683(16) 0.6374(5) 0.0714(15) Uani 1 1 d DU
O_23 O -0.1115(4) 0.03610(13) 0.4474(4) 0.0641(11) Uani 1 1 d DU
O_101 O 0.5243(3) 0.10743(12) -0.0893(4) 0.0570(10) Uani 1 1 d DU
H1_101 H 0.486(4) 0.0958(14) -0.163(3) 0.043(15) Uiso 1 1 d D
H2_101 H 0.599(3) 0.0946(14) -0.059(4) 0.052 Uiso 1 1 d D
O_102 O 0.6222(4) -0.00230(13) -0.1417(4) 0.0620(11) Uani 1 1 d DU
H1_102 H 0.545(3) 0.0008(19) -0.127(6) 0.08(2) Uiso 1 1 d D
H2_102 H 0.668(4) 0.0200(13) -0.105(5) 0.08(2) Uiso 1 1 d D
O_103 O 0.5402(4) -0.04058(14) 0.4152(4) 0.0709(12) Uani 1 1 d DU
H1_103 H 0.566(4) -0.0331(15) 0.498(2) 0.044(14) Uiso 1 1 d D
H2_103 H 0.617(3) -0.0479(16) 0.404(4) 0.053 Uiso 1 1 d D
O_104 O 0.5987(4) 0.00247(16) 0.6262(4) 0.0787(13) Uani 1 1 d DU
H1_104 H 0.563(6) 0.0256(12) 0.585(5) 0.08(2) Uiso 1 1 d D
H2_104 H 0.621(7) 0.008(2) 0.7100(19) 0.099 Uiso 1 1 d D
O_105 O 0.3739(4) 0.07178(12) 0.7059(4) 0.0610(10) Uani 1 1 d DU
H1_105 H 0.414(5) 0.0691(17) 0.646(4) 0.07(2) Uiso 1 1 d D
H2_105 H 0.373(6) 0.0456(9) 0.734(5) 0.085 Uiso 1 1 d D
O_106 O 0.2950(4) 0.05813(12) 0.3595(4) 0.0613(11) Uani 1 1 d DU
H1_106 H 0.222(3) 0.0660(19) 0.376(5) 0.074 Uiso 1 1 d D
H2_106 H 0.353(3) 0.0643(17) 0.436(3) 0.053(16) Uiso 1 1 d D
O_107 O 0.3857(4) -0.04131(14) 0.6236(4) 0.0661(11) Uani 1 1 d DU
H1_107 H 0.385(5) -0.0374(19) 0.705(2) 0.074(19) Uiso 1 1 d D
H2_107 H 0.455(4) -0.026(2) 0.623(5) 0.089 Uiso 1 1 d D
O_108 O -0.3107(3) -0.03409(10) 0.1350(3) 0.0416(8) Uani 1 1 d DU
H1_108 H -0.289(5) -0.0477(18) 0.207(3) 0.08(2) Uiso 1 1 d D
H2_108 H -0.390(3) -0.0424(19) 0.093(4) 0.08(2) Uiso 1 1 d D

loop_
_atom_site_aniso_label
_atom_site_aniso_U_11
_atom_site_aniso_U_22
_atom_site_aniso_U_33
_atom_site_aniso_U_23
_atom_site_aniso_U_13
_atom_site_aniso_U_12
N_1 0.041(2) 0.036(2) 0.041(2) -0.0047(19) 0.0091(19) 0.0011(18)
O_1 0.045(2) 0.057(2) 0.055(2) 0.0045(19) 0.0132(17) -0.0157(19)
C_1 0.036(3) 0.034(3) 0.046(3) 0.003(2) 0.011(2) 0.004(2)
CA_1 0.045(3) 0.042(3) 0.050(3) 0.004(2) 0.017(2) -0.003(2)
CB_1 0.044(3) 0.049(3) 0.049(3) -0.001(3) 0.021(2) -0.002(2)
CG_1 0.049(3) 0.045(3) 0.054(3) 0.002(3) 0.020(3) 0.006(2)
CD_1 0.053(3) 0.040(3) 0.044(3) -0.004(2) 0.018(3) 0.001(2)
N_2 0.033(2) 0.034(2) 0.041(2) 0.0019(18) 0.0071(18) -0.0027(18)
O_2 0.044(2) 0.047(2) 0.072(3) 0.003(2) 0.0133(19) -0.0059(18)
C_2 0.043(3) 0.037(3) 0.043(3) -0.007(2) 0.014(2) -0.001(2)
CA_2 0.044(3) 0.042(3) 0.043(3) -0.004(2) 0.010(2) -0.004(2)
CB_2 0.034(3) 0.034(3) 0.037(3) 0.003(2) 0.004(2) -0.003(2)
CG_2 0.046(3) 0.039(3) 0.036(3) 0.006(2) 0.010(2) 0.003(2)
CD_2 0.080(4) 0.039(3) 0.056(3) 0.013(3) 0.036(3) 0.015(3)
CE1_2 0.078(4) 0.039(3) 0.062(4) -0.002(3) 0.016(3) 0.006(3)
CE2_2 0.063(4) 0.060(4) 0.141(7) 0.031(4) 0.052(4) 0.020(3)
N_3 0.040(2) 0.041(3) 0.056(3) 0.001(2) 0.022(2) -0.002(2)
O_3 0.055(2) 0.046(2) 0.070(3) -0.0103(19) 0.031(2) -0.0099(18)
C_3 0.040(3) 0.034(3) 0.050(3) 0.005(2) 0.016(2) 0.001(2)
CA_3 0.043(3) 0.033(3) 0.056(3) -0.001(2) 0.020(2) 0.000(2)
CB_3 0.046(3) 0.037(3) 0.054(3) -0.001(2) 0.018(2) -0.001(2)
CG_3 0.054(3) 0.043(3) 0.057(3) 0.004(3) 0.021(3) 0.001(3)
CD_3 0.070(4) 0.042(3) 0.064(3) -0.002(3) 0.033(3) 0.002(3)
NZ_3 0.065(3) 0.046(3) 0.049(3) 0.002(2) 0.016(2) 0.007(2)
N_4 0.035(2) 0.039(2) 0.048(2) 0.002(2) 0.0159(19) -0.0007(19)
O_4 0.0446(19) 0.043(2) 0.0361(18) -0.0019(15) 0.0146(16) -0.0008(16)
C_4 0.043(3) 0.029(3) 0.039(3) -0.001(2) 0.013(2) -0.003(2)
CA_4 0.041(3) 0.037(3) 0.041(3) -0.003(2) 0.012(2) -0.002(2)
CB1_4 0.040(3) 0.045(3) 0.039(3) -0.001(2) 0.008(2) -0.004(2)
CB2_4 0.054(3) 0.044(3) 0.056(3) -0.012(3) 0.015(3) -0.004(3)
CG1_4 0.056(3) 0.070(5) 0.083(5) -0.027(4) 0.019(3) -0.018(3)
CG2_4 0.063(4) 0.064(4) 0.060(4) -0.019(3) 0.014(3) -0.011(3)
N_5 0.044(2) 0.042(3) 0.041(2) 0.004(2) 0.0163(19) 0.0041(19)
O_5 0.052(2) 0.039(2) 0.044(2) -0.0050(16) 0.0117(17) 0.0051(17)
C_5 0.047(3) 0.039(3) 0.024(2) 0.002(2) 0.003(2) 0.007(2)
CA_5 0.047(3) 0.037(3) 0.040(3) 0.004(2) 0.012(2) 0.004(2)
CB_5 0.059(3) 0.054(4) 0.038(3) 0.005(3) 0.012(2) 0.007(3)
CG_5 0.058(3) 0.058(3) 0.035(3) 0.002(3) 0.012(2) -0.003(3)
CD1_5 0.060(3) 0.051(3) 0.031(3) 0.000(2) 0.020(2) -0.001(2)
CD2_5 0.068(3) 0.052(3) 0.038(3) 0.001(3) 0.010(3) -0.012(3)
CE1_5 0.062(3) 0.058(3) 0.040(3) 0.007(3) 0.022(3) 0.007(3)
CE2_5 0.073(4) 0.081(4) 0.050(4) -0.001(3) 0.014(3) -0.015(4)
CZ1_5 0.066(4) 0.092(4) 0.049(4) 0.001(3) 0.013(3) -0.001(3)
CZ2_5 0.075(4) 0.063(4) 0.056(4) 0.014(3) 0.037(3) 0.019(3)
CZ3_5 0.089(5) 0.053(4) 0.066(4) 0.013(3) 0.033(4) 0.021(3)
CZ4_5 0.082(4) 0.048(3) 0.053(4) 0.003(3) 0.029(3) -0.001(3)
CZ5_5 0.056(3) 0.047(3) 0.046(3) 0.009(3) 0.020(3) 0.001(2)
N_6 0.039(2) 0.035(2) 0.035(2) 0.0000(18) 0.0093(18) -0.0013(18)
O_6 0.0411(19) 0.051(2) 0.0415(19) 0.0042(17) 0.0094(16) -0.0115(17)
C_6 0.041(3) 0.032(3) 0.038(3) -0.005(2) 0.007(2) 0.000(2)
CA_6 0.044(3) 0.034(3) 0.035(3) -0.003(2) 0.008(2) -0.005(2)
CB_6 0.037(3) 0.048(3) 0.043(3) 0.002(2) 0.008(2) -0.001(2)
CG_6 0.045(3) 0.039(3) 0.048(3) 0.000(2) 0.011(3) 0.007(2)
CD_6 0.046(3) 0.031(3) 0.040(3) -0.001(2) 0.010(2) 0.002(2)
N_7 0.035(2) 0.037(2) 0.034(2) -0.0015(18) 0.0069(18) -0.0041(18)
O_7 0.049(2) 0.037(2) 0.046(2) -0.0020(16) 0.0177(17) -0.0056(16)
C_7 0.038(3) 0.033(3) 0.038(3) 0.002(2) 0.010(2) -0.001(2)
CA_7 0.039(3) 0.034(3) 0.034(3) -0.005(2) 0.009(2) -0.004(2)
CB_7 0.036(3) 0.034(3) 0.033(2) -0.002(2) 0.011(2) -0.001(2)
CG_7 0.043(3) 0.034(3) 0.034(3) -0.004(2) 0.010(2) -0.003(2)
CD_7 0.051(3) 0.036(3) 0.040(3) -0.006(2) 0.011(2) -0.001(2)
CE1_7 0.073(4) 0.032(3) 0.059(4) -0.004(3) 0.013(3) -0.004(3)
CE2_7 0.060(3) 0.044(3) 0.043(3) -0.004(2) 0.011(3) 0.008(3)
N_8 0.038(2) 0.034(2) 0.048(2) -0.0090(19) 0.0154(18) -0.0064(18)
O_8 0.048(2) 0.044(2) 0.074(3) -0.003(2) 0.030(2) 0.0016(17)
C_8 0.040(3) 0.034(3) 0.040(3) -0.004(2) 0.007(2) -0.003(2)
CA_8 0.041(3) 0.039(3) 0.044(3) -0.005(2) 0.017(2) -0.002(2)
CB_8 0.044(3) 0.037(3) 0.051(3) -0.005(2) 0.013(2) -0.003(2)
CG_8 0.046(3) 0.050(4) 0.046(3) -0.010(3) 0.014(2) -0.004(2)
CD_8 0.038(3) 0.055(4) 0.054(3) -0.008(3) 0.015(2) -0.002(3)
NZ_8 0.047(2) 0.042(3) 0.052(3) -0.001(2) 0.012(2) 0.004(2)
N_9 0.040(2) 0.035(2) 0.040(2) -0.0045(19) 0.0120(18) -0.0023(19)
O_9 0.041(2) 0.054(2) 0.047(2) 0.0018(18) 0.0115(16) 0.0035(17)
C_9 0.043(3) 0.036(3) 0.038(3) -0.004(2) 0.008(2) -0.002(2)
CA_9 0.040(3) 0.042(3) 0.053(3) -0.011(2) 0.013(2) -0.004(2)
CB1_9 0.049(3) 0.039(3) 0.045(3) 0.002(2) 0.012(2) 0.004(2)
CB2_9 0.072(4) 0.063(4) 0.073(4) -0.024(3) 0.029(3) -0.023(3)
CG1_9 0.057(4) 0.108(6) 0.090(5) -0.018(4) 0.033(4) -0.025(4)
CG2_9 0.117(6) 0.045(4) 0.145(7) -0.010(4) 0.083(6) -0.017(4)
N_10 0.037(2) 0.049(3) 0.043(2) -0.007(2) 0.0073(19) 0.005(2)
O_10 0.049(2) 0.037(2) 0.062(2) -0.0022(18) 0.0122(18) 0.0038(17)
C_10 0.047(3) 0.037(3) 0.036(3) -0.003(2) 0.012(2) 0.002(2)
CA_10 0.049(3) 0.040(3) 0.039(3) -0.006(2) 0.013(2) 0.000(2)
CB_10 0.048(3) 0.044(3) 0.041(3) -0.002(2) 0.005(2) -0.001(2)
CG_10 0.047(3) 0.046(3) 0.035(3) -0.001(2) 0.003(2) 0.001(2)
CD1_10 0.042(3) 0.049(3) 0.030(3) -0.003(2) 0.004(2) -0.006(2)
CD2_10 0.076(4) 0.041(3) 0.047(3) -0.002(3) 0.014(3) -0.005(3)
CE1_10 0.051(3) 0.049(3) 0.037(3) -0.001(2) 0.010(2) -0.004(2)
CE2_10 0.085(4) 0.056(4) 0.050(3) 0.006(3) 0.027(3) -0.007(3)
CZ1_10 0.056(3) 0.062(4) 0.039(3) 0.000(3) 0.012(3) 0.000(3)
CZ2_10 0.058(3) 0.057(3) 0.049(3) -0.013(3) 0.022(3) -0.001(3)
CZ3_10 0.077(4) 0.042(3) 0.070(4) -0.012(3) 0.023(3) -0.005(3)
CZ4_10 0.065(4) 0.053(4) 0.061(4) -0.005(3) 0.022(3) -0.017(3)
CZ5_10 0.057(3) 0.049(3) 0.043(3) -0.010(3) 0.014(3) -0.007(3)
C1_21 0.057(3) 0.058(4) 0.041(3) 0.002(3) 0.020(3) 0.004(3)
C2_21 0.062(4) 0.059(5) 0.060(4) 0.011(4) -0.006(3) -0.011(3)
O1_21 0.049(2) 0.070(3) 0.047(2) 0.003(2) 0.0099(18) 0.000(2)
O2_21 0.064(3) 0.068(3) 0.062(3) 0.000(2) 0.011(2) -0.012(2)
F1_21 0.183(6) 0.067(3) 0.115(4) -0.006(3) -0.083(4) -0.009(3)
F2_21 0.055(2) 0.173(5) 0.132(4) 0.058(4) 0.007(3) 0.001(3)
F3_21 0.100(3) 0.095(3) 0.061(2) 0.023(2) -0.014(2) -0.033(2)
C1_22 0.044(3) 0.044(3) 0.049(3) 0.005(3) 0.016(3) -0.003(3)
C2_22 0.043(3) 0.071(5) 0.069(4) 0.022(4) 0.014(3) 0.006(3)
O1_22 0.054(2) 0.054(2) 0.042(2) 0.0057(17) 0.0117(17) 0.0071(19)
O2_22 0.073(3) 0.049(3) 0.076(3) -0.006(2) 0.043(2) 0.000(2)
F1_22 0.125(4) 0.084(3) 0.068(3) -0.007(2) -0.024(2) -0.006(3)
F2_22 0.096(3) 0.323(9) 0.068(3) 0.089(4) 0.037(3) 0.043(4)
F3_22 0.177(5) 0.064(3) 0.085(3) 0.016(2) -0.032(3) 0.018(3)
C1_23 0.065(4) 0.070(4) 0.052(3) -0.002(3) 0.018(3) -0.012(3)
C2_23 0.100(6) 0.063(5) 0.086(5) -0.004(4) -0.017(4) -0.005(4)
C3_23 0.099(5) 0.118(7) 0.066(4) 0.021(4) 0.032(4) 0.048(5)
N_23 0.069(3) 0.063(4) 0.065(3) 0.013(3) -0.008(3) -0.004(3)
O_23 0.060(2) 0.065(3) 0.064(3) 0.001(2) 0.013(2) 0.000(2)
O_101 0.047(2) 0.056(3) 0.071(3) -0.002(2) 0.020(2) 0.0003(19)
O_102 0.054(3) 0.069(3) 0.064(3) -0.013(2) 0.020(2) -0.009(2)
O_103 0.067(3) 0.073(3) 0.072(3) -0.014(3) 0.020(2) 0.001(2)
O_104 0.079(3) 0.083(4) 0.072(3) -0.012(3) 0.018(3) -0.001(3)
O_105 0.079(3) 0.051(3) 0.058(2) 0.009(2) 0.027(2) 0.002(2)
O_106 0.054(2) 0.048(2) 0.079(3) -0.003(2) 0.012(2) 0.002(2)
O_107 0.077(3) 0.071(3) 0.049(2) -0.010(2) 0.016(2) 0.004(2)
O_108 0.040(2) 0.042(2) 0.043(2) 0.0018(17) 0.0104(17) -0.0038(16)

loop_
_atom_type_symbol
_atom_type_description
_atom_type_scat_dispersion_real
_atom_type_scat_dispersion_imag
_atom_type_scat_source
C C 0.0181 0 'International Tables Vol C Tables 4.2.6.8 and 6.1.1.4'
H H 0 0 'International Tables Vol C Tables 4.2.6.8 and 6.1.1.4'
N N 0.0311 0 'International Tables Vol C Tables 4.2.6.8 and 6.1.1.4'
O O 0.0492 0 'International Tables Vol C Tables 4.2.6.8 and 6.1.1.4'
F F 0.0727 0 'International Tables Vol C Tables 4.2.6.8 and 6.1.1.4'

loop_
_geom_angle_atom_site_label_1
_geom_angle_atom_site_label_2
_geom_angle_atom_site_label_3
_geom_angle
C_10 N_1 CD_1 128.2(4)
C_10 N_1 CA_1 121.1(4)
CD_1 N_1 CA_1 110.7(4)
O_1 C_1 N_2 122.3(5)
O_1 C_1 CA_1 118.5(4)
N_2 C_1 CA_1 119.2(4)
N_1 CA_1 C_1 113.0(4)
N_1 CA_1 CB_1 100.8(4)
C_1 CA_1 CB_1 110.1(4)
N_1 CA_1 HA_1 110.9
C_1 CA_1 HA_1 110.9
CB_1 CA_1 HA_1 110.9
CG_1 CB_1 CA_1 103.4(4)
CG_1 CB_1 HB1_1 111.1
CA_1 CB_1 HB1_1 111.1
CG_1 CB_1 HB2_1 111.1
CA_1 CB_1 HB2_1 111.1
HB1_1 CB_1 HB2_1 109
CB_1 CG_1 CD_1 103.3(4)
CB_1 CG_1 HG1_1 111.1
CD_1 CG_1 HG1_1 111.1
CB_1 CG_1 HG2_1 111.1
CD_1 CG_1 HG2_1 111.1
HG1_1 CG_1 HG2_1 109.1
N_1 CD_1 CG_1 104.3(4)
N_1 CD_1 HD1_1 110.9
CG_1 CD_1 HD1_1 110.9
N_1 CD_1 HD2_1 110.9
CG_1 CD_1 HD2_1 110.9
HD1_1 CD_1 HD2_1 108.9
C_1 N_2 CB_2 124.7(4)
C_1 N_2 H0_2 117.6
CB_2 N_2 H0_2 117.6
O_2 C_2 N_3 123.2(5)
O_2 C_2 CA_2 121.8(5)
N_3 C_2 CA_2 115.0(4)
C_2 CA_2 CB_2 115.0(4)
C_2 CA_2 HA1_2 108.5
CB_2 CA_2 HA1_2 108.5
C_2 CA_2 HA2_2 108.5
CB_2 CA_2 HA2_2 108.5
HA1_2 CA_2 HA2_2 107.5
N_2 CB_2 CA_2 112.0(4)
N_2 CB_2 CG_2 109.1(4)
CA_2 CB_2 CG_2 110.9(4)
N_2 CB_2 HB_2 108.2
CA_2 CB_2 HB_2 108.2
CG_2 CB_2 HB_2 108.2
CD_2 CG_2 CB_2 116.8(4)
CD_2 CG_2 HG1_2 108.1
CB_2 CG_2 HG1_2 108.1
CD_2 CG_2 HG2_2 108.1
CB_2 CG_2 HG2_2 108.1
HG1_2 CG_2 HG2_2 107.3
CG_2 CD_2 CE1_2 111.1(4)
CG_2 CD_2 CE2_2 109.3(5)
CE1_2 CD_2 CE2_2 110.9(5)
CG_2 CD_2 HD_2 108.5
CE1_2 CD_2 HD_2 108.5
CE2_2 CD_2 HD_2 108.5
CD_2 CE1_2 HE1A_2 109.5
CD_2 CE1_2 HE1B_2 109.5
HE1A_2 CE1_2 HE1B_2 109.5
CD_2 CE1_2 HE1C_2 109.5
HE1A_2 CE1_2 HE1C_2 109.5
HE1B_2 CE1_2 HE1C_2 109.5
CD_2 CE2_2 HE2A_2 109.5
CD_2 CE2_2 HE2B_2 109.5
HE2A_2 CE2_2 HE2B_2 109.5
CD_2 CE2_2 HE2C_2 109.5
HE2A_2 CE2_2 HE2C_2 109.5
HE2B_2 CE2_2 HE2C_2 109.5
C_2 N_3 CA_3 124.3(4)
C_2 N_3 H0_3 117.9
CA_3 N_3 H0_3 117.9
O_3 C_3 N_4 123.4(5)
O_3 C_3 CA_3 121.5(4)
N_4 C_3 CA_3 115.1(4)
N_3 CA_3 C_3 110.1(4)
N_3 CA_3 CB_3 108.2(4)
C_3 CA_3 CB_3 110.9(4)
N_3 CA_3 HA_3 109.2
C_3 CA_3 HA_3 109.2
CB_3 CA_3 HA_3 109.2
CG_3 CB_3 CA_3 113.1(4)
CG_3 CB_3 HB1_3 109
CA_3 CB_3 HB1_3 109
CG_3 CB_3 HB2_3 109
CA_3 CB_3 HB2_3 109
HB1_3 CB_3 HB2_3 107.8
CD_3 CG_3 CB_3 113.7(5)
CD_3 CG_3 HG1_3 108.8
CB_3 CG_3 HG1_3 108.8
CD_3 CG_3 HG2_3 108.8
CB_3 CG_3 HG2_3 108.8
HG1_3 CG_3 HG2_3 107.7
NZ_3 CD_3 CG_3 110.9(4)
NZ_3 CD_3 HD1_3 109.4
CG_3 CD_3 HD1_3 109.4
NZ_3 CD_3 HD2_3 109.4
CG_3 CD_3 HD2_3 109.4
HD1_3 CD_3 HD2_3 108
CD_3 NZ_3 HZ1_3 109.5
CD_3 NZ_3 HZ2_3 109.5
HZ1_3 NZ_3 HZ2_3 109.5
CD_3 NZ_3 HZ3_3 109.5
HZ1_3 NZ_3 HZ3_3 109.5
HZ2_3 NZ_3 HZ3_3 109.5
C_3 N_4 CB1_4 125.5(4)
C_3 N_4 H0_4 117.2
CB1_4 N_4 H0_4 117.2
O_4 C_4 N_5 121.2(4)
O_4 C_4 CA_4 121.6(4)
N_5 C_4 CA_4 117.0(4)
C_4 CA_4 CB1_4 109.7(4)
C_4 CA_4 CB2_4 110.9(4)
CB1_4 CA_4 CB2_4 113.4(4)
C_4 CA_4 HA_4 107.5
CB1_4 CA_4 HA_4 107.5
CB2_4 CA_4 HA_4 107.5
N_4 CB1_4 CA_4 111.7(4)
N_4 CB1_4 HB1A_4 109.3
CA_4 CB1_4 HB1A_4 109.3
N_4 CB1_4 HB1B_4 109.3
CA_4 CB1_4 HB1B_4 109.3
HB1A_4 CB1_4 HB1B_4 107.9
CG2_4 CB2_4 CG1_4 111.5(5)
CG2_4 CB2_4 CA_4 114.8(5)
CG1_4 CB2_4 CA_4 110.4(4)
CG2_4 CB2_4 HB2_4 106.5
CG1_4 CB2_4 HB2_4 106.5
CA_4 CB2_4 HB2_4 106.5
CB2_4 CG1_4 HG1A_4 109.5
CB2_4 CG1_4 HG1B_4 109.5
HG1A_4 CG1_4 HG1B_4 109.5
CB2_4 CG1_4 HG1C_4 109.5
HG1A_4 CG1_4 HG1C_4 109.5
HG1B_4 CG1_4 HG1C_4 109.5
CB2_4 CG2_4 HG2A_4 109.5
CB2_4 CG2_4 HG2B_4 109.5
HG2A_4 CG2_4 HG2B_4 109.5
CB2_4 CG2_4 HG2C_4 109.5
HG2A_4 CG2_4 HG2C_4 109.5
HG2B_4 CG2_4 HG2C_4 109.5
C_4 N_5 CA_5 120.0(4)
C_4 N_5 H0_5 120
CA_5 N_5 H0_5 120
O_5 C_5 N_6 121.5(4)
O_5 C_5 CA_5 119.6(4)
N_6 C_5 CA_5 118.9(4)
N_5 CA_5 CB_5 111.0(4)
N_5 CA_5 C_5 110.2(4)
CB_5 CA_5 C_5 109.0(4)
N_5 CA_5 HA_5 108.9
CB_5 CA_5 HA_5 108.9
C_5 CA_5 HA_5 108.9
CG_5 CB_5 CA_5 111.9(4)
CG_5 CB_5 HB1_5 109.2
CA_5 CB_5 HB1_5 109.2
CG_5 CB_5 HB2_5 109.2
CA_5 CB_5 HB2_5 109.2
HB1_5 CB_5 HB2_5 107.9
CD2_5 CG_5 CD1_5 118.8(5)
CD2_5 CG_5 CB_5 120.8(5)
CD1_5 CG_5 CB_5 120.4(5)
CG_5 CD1_5 CE1_5 119.6(5)
CG_5 CD1_5 CZ5_5 123.3(5)
CE1_5 CD1_5 CZ5_5 117.1(5)
CG_5 CD2_5 CE2_5 123.7(6)
CG_5 CD2_5 HD2_5 118.1
CE2_5 CD2_5 HD2_5 118.1
CZ2_5 CE1_5 CZ1_5 121.4(6)
CZ2_5 CE1_5 CD1_5 119.1(5)
CZ1_5 CE1_5 CD1_5 119.5(5)
CZ1_5 CE2_5 CD2_5 118.1(6)
CZ1_5 CE2_5 HE2_5 120.9
CD2_5 CE2_5 HE2_5 120.9
CE2_5 CZ1_5 CE1_5 120.2(6)
CE2_5 CZ1_5 HZ1_5 119.9
CE1_5 CZ1_5 HZ1_5 119.9
CZ3_5 CZ2_5 CE1_5 122.5(6)
CZ3_5 CZ2_5 HZ2_5 118.8
CE1_5 CZ2_5 HZ2_5 118.8
CZ2_5 CZ3_5 CZ4_5 118.8(6)
CZ2_5 CZ3_5 HZ3_5 120.6
CZ4_5 CZ3_5 HZ3_5 120.6
CZ5_5 CZ4_5 CZ3_5 122.8(6)
CZ5_5 CZ4_5 HZ4_5 118.6
CZ3_5 CZ4_5 HZ4_5 118.6
CZ4_5 CZ5_5 CD1_5 119.7(5)
CZ4_5 CZ5_5 HZ5_5 120.2
CD1_5 CZ5_5 HZ5_5 120.2
C_5 N_6 CA_6 121.7(4)
C_5 N_6 CD_6 126.5(4)
CA_6 N_6 CD_6 111.8(4)
O_6 C_6 N_7 123.2(4)
O_6 C_6 CA_6 119.1(4)
N_7 C_6 CA_6 117.7(4)
N_6 CA_6 CB_6 102.2(4)
N_6 CA_6 C_6 113.1(4)
CB_6 CA_6 C_6 110.2(4)
N_6 CA_6 HA_6 110.4
CB_6 CA_6 HA_6 110.4
C_6 CA_6 HA_6 110.4
CA_6 CB_6 CG_6 102.2(4)
CA_6 CB_6 HB1_6 111.3
CG_6 CB_6 HB1_6 111.3
CA_6 CB_6 HB2_6 111.3
CG_6 CB_6 HB2_6 111.3
HB1_6 CB_6 HB2_6 109.2
CB_6 CG_6 CD_6 103.7(4)
CB_6 CG_6 HG1_6 111
CD_6 CG_6 HG1_6 111
CB_6 CG_6 HG2_6 111
CD_6 CG_6 HG2_6 111
HG1_6 CG_6 HG2_6 109
N_6 CD_6 CG_6 103.2(4)
N_6 CD_6 HD1_6 111.1
CG_6 CD_6 HD1_6 111.1
N_6 CD_6 HD2_6 111.1
CG_6 CD_6 HD2_6 111.1
HD1_6 CD_6 HD2_6 109.1
C_6 N_7 CB_7 122.0(4)
C_6 N_7 H0_7 119
CB_7 N_7 H0_7 119
O_7 C_7 N_8 122.4(4)
O_7 C_7 CA_7 120.2(4)
N_8 C_7 CA_7 117.3(4)
C_7 CA_7 CB_7 112.8(4)
C_7 CA_7 HA1_7 109
CB_7 CA_7 HA1_7 109
C_7 CA_7 HA2_7 109
CB_7 CA_7 HA2_7 109
HA1_7 CA_7 HA2_7 107.8
N_7 CB_7 CG_7 109.9(4)
N_7 CB_7 CA_7 110.9(4)
CG_7 CB_7 CA_7 110.3(4)
N_7 CB_7 HB_7 108.5
CG_7 CB_7 HB_7 108.5
CA_7 CB_7 HB_7 108.5
CD_7 CG_7 CB_7 116.6(4)
CD_7 CG_7 HG1_7 108.1
CB_7 CG_7 HG1_7 108.1
CD_7 CG_7 HG2_7 108.1
CB_7 CG_7 HG2_7 108.1
HG1_7 CG_7 HG2_7 107.3
CE2_7 CD_7 CG_7 112.2(4)
CE2_7 CD_7 CE1_7 109.6(4)
CG_7 CD_7 CE1_7 110.7(4)
CE2_7 CD_7 HD_7 108.1
CG_7 CD_7 HD_7 108.1
CE1_7 CD_7 HD_7 108.1
CD_7 CE1_7 HE1A_7 109.5
CD_7 CE1_7 HE1B_7 109.5
HE1A_7 CE1_7 HE1B_7 109.5
CD_7 CE1_7 HE1C_7 109.5
HE1A_7 CE1_7 HE1C_7 109.5
HE1B_7 CE1_7 HE1C_7 109.5
CD_7 CE2_7 HE2A_7 109.5
CD_7 CE2_7 HE2B_7 109.5
HE2A_7 CE2_7 HE2B_7 109.5
CD_7 CE2_7 HE2C_7 109.5
HE2A_7 CE2_7 HE2C_7 109.5
HE2B_7 CE2_7 HE2C_7 109.5
C_7 N_8 CA_8 122.1(4)
C_7 N_8 H0_8 118.9
CA_8 N_8 H0_8 118.9
O_8 C_8 N_9 122.9(5)
O_8 C_8 CA_8 120.7(4)
N_9 C_8 CA_8 116.3(4)
N_8 CA_8 C_8 110.5(4)
N_8 CA_8 CB_8 110.7(4)
C_8 CA_8 CB_8 110.4(4)
N_8 CA_8 HA_8 108.4
C_8 CA_8 HA_8 108.4
CB_8 CA_8 HA_8 108.4
CG_8 CB_8 CA_8 113.8(4)
CG_8 CB_8 HB1_8 108.8
CA_8 CB_8 HB1_8 108.8
CG_8 CB_8 HB2_8 108.8
CA_8 CB_8 HB2_8 108.8
HB1_8 CB_8 HB2_8 107.7
CD_8 CG_8 CB_8 114.8(5)
CD_8 CG_8 HG1_8 108.6
CB_8 CG_8 HG1_8 108.6
CD_8 CG_8 HG2_8 108.6
CB_8 CG_8 HG2_8 108.6
HG1_8 CG_8 HG2_8 107.5
CG_8 CD_8 NZ_8 110.7(4)
CG_8 CD_8 HD1_8 109.5
NZ_8 CD_8 HD1_8 109.5
CG_8 CD_8 HD2_8 109.5
NZ_8 CD_8 HD2_8 109.5
HD1_8 CD_8 HD2_8 108.1
CD_8 NZ_8 HZ1_8 109.5
CD_8 NZ_8 HZ2_8 109.5
HZ1_8 NZ_8 HZ2_8 109.5
CD_8 NZ_8 HZ3_8 109.5
HZ1_8 NZ_8 HZ3_8 109.5
HZ2_8 NZ_8 HZ3_8 109.5
C_8 N_9 CB1_9 122.3(4)
C_8 N_9 H0_9 118.9
CB1_9 N_9 H0_9 118.9
O_9 C_9 N_10 121.4(4)
O_9 C_9 CA_9 122.9(4)
N_10 C_9 CA_9 115.7(4)
C_9 CA_9 CB1_9 111.6(4)
C_9 CA_9 CB2_9 108.5(4)
CB1_9 CA_9 CB2_9 116.6(5)
C_9 CA_9 HA_9 106.5
CB1_9 CA_9 HA_9 106.5
CB2_9 CA_9 HA_9 106.5
N_9 CB1_9 CA_9 112.8(4)
N_9 CB1_9 HB1A_9 109
CA_9 CB1_9 HB1A_9 109
N_9 CB1_9 HB1B_9 109
CA_9 CB1_9 HB1B_9 109
HB1A_9 CB1_9 HB1B_9 107.8
CG2_9 CB2_9 CG1_9 111.2(6)
CG2_9 CB2_9 CA_9 112.0(5)
CG1_9 CB2_9 CA_9 110.3(5)
CG2_9 CB2_9 HB2_9 107.7
CG1_9 CB2_9 HB2_9 107.7
CA_9 CB2_9 HB2_9 107.7
CB2_9 CG1_9 HG1A_9 109.5
CB2_9 CG1_9 HG1B_9 109.5
HG1A_9 CG1_9 HG1B_9 109.5
CB2_9 CG1_9 HG1C_9 109.5
HG1A_9 CG1_9 HG1C_9 109.5
HG1B_9 CG1_9 HG1C_9 109.5
CB2_9 CG2_9 HG2A_9 109.5
CB2_9 CG2_9 HG2B_9 109.5
HG2A_9 CG2_9 HG2B_9 109.5
CB2_9 CG2_9 HG2C_9 109.5
HG2A_9 CG2_9 HG2C_9 109.5
HG2B_9 CG2_9 HG2C_9 109.5
C_9 N_10 CA_10 119.6(4)
C_9 N_10 H0_10 120.2
CA_10 N_10 H0_10 120.2
O_10 C_10 N_1 121.3(4)
O_10 C_10 CA_10 119.8(4)
N_1 C_10 CA_10 118.9(4)
N_10 CA_10 C_10 109.8(4)
N_10 CA_10 CB_10 110.1(4)
C_10 CA_10 CB_10 110.7(4)
N_10 CA_10 HA_10 108.7
C_10 CA_10 HA_10 108.7
CB_10 CA_10 HA_10 108.7
CG_10 CB_10 CA_10 110.4(4)
CG_10 CB_10 HB1_10 109.6
CA_10 CB_10 HB1_10 109.6
CG_10 CB_10 HB2_10 109.6
CA_10 CB_10 HB2_10 109.6
HB1_10 CB_10 HB2_10 108.1
CD2_10 CG_10 CD1_10 119.6(5)
CD2_10 CG_10 CB_10 119.2(5)
CD1_10 CG_10 CB_10 121.1(5)
CZ5_10 CD1_10 CE1_10 116.9(5)
CZ5_10 CD1_10 CG_10 123.4(5)
CE1_10 CD1_10 CG_10 119.7(5)
CG_10 CD2_10 CE2_10 120.3(5)
CG_10 CD2_10 HD2_10 119.8
CE2_10 CD2_10 HD2_10 119.8
CZ2_10 CE1_10 CZ1_10 121.6(5)
CZ2_10 CE1_10 CD1_10 119.8(5)
CZ1_10 CE1_10 CD1_10 118.6(5)
CZ1_10 CE2_10 CD2_10 120.9(5)
CZ1_10 CE2_10 HE2_10 119.5
CD2_10 CE2_10 HE2_10 119.5
CE2_10 CZ1_10 CE1_10 120.8(5)
CE2_10 CZ1_10 HZ1_10 119.6
CE1_10 CZ1_10 HZ1_10 119.6
CZ3_10 CZ2_10 CE1_10 121.7(5)
CZ3_10 CZ2_10 HZ2_10 119.1
CE1_10 CZ2_10 HZ2_10 119.1
CZ2_10 CZ3_10 CZ4_10 119.0(6)
CZ2_10 CZ3_10 HZ3_10 120.5
CZ4_10 CZ3_10 HZ3_10 120.5
CZ5_10 CZ4_10 CZ3_10 120.9(5)
CZ5_10 CZ4_10 HZ4_10 119.5
CZ3_10 CZ4_10 HZ4_10 119.5
CZ4_10 CZ5_10 CD1_10 121.7(5)
CZ4_10 CZ5_10 HZ5_10 119.1
CD1_10 CZ5_10 HZ5_10 119.1
O1_21 C1_21 O2_21 129.6(5)
O1_21 C1_21 C2_21 114.9(5)
O2_21 C1_21 C2_21 115.4(5)
F1_21 C2_21 F3_21 108.9(6)
F1_21 C2_21 F2_21 104.4(6)
F3_21 C2_21 F2_21 102.3(5)
F1_21 C2_21 C1_21 116.6(6)
F3_21 C2_21 C1_21 113.0(5)
F2_21 C2_21 C1_21 110.4(5)
O2_22 C1_22 O1_22 128.3(5)
O2_22 C1_22 C2_22 118.2(5)
O1_22 C1_22 C2_22 113.5(5)
F2_22 C2_22 F1_22 101.6(6)
F2_22 C2_22 F3_22 109.8(6)
F1_22 C2_22 F3_22 104.2(5)
F2_22 C2_22 C1_22 114.6(5)
F1_22 C2_22 C1_22 112.0(5)
F3_22 C2_22 C1_22 113.6(6)
O_23 C1_23 N_23 123.3(6)
O_23 C1_23 H1_23 118.4
N_23 C1_23 H1_23 118.4
N_23 C2_23 H2A_23 109.5
N_23 C2_23 H2B_23 109.5
H2A_23 C2_23 H2B_23 109.5
N_23 C2_23 H2C_23 109.5
H2A_23 C2_23 H2C_23 109.5
H2B_23 C2_23 H2C_23 109.5
N_23 C3_23 H3A_23 109.5
N_23 C3_23 H3B_23 109.5
H3A_23 C3_23 H3B_23 109.5
N_23 C3_23 H3C_23 109.5
H3A_23 C3_23 H3C_23 109.5
H3B_23 C3_23 H3C_23 109.5
C1_23 N_23 C2_23 123.0(6)
C1_23 N_23 C3_23 120.6(6)
C2_23 N_23 C3_23 115.3(6)
H1_101 O_101 H2_101 107(3)
H1_102 O_102 H2_102 104(4)
H1_103 O_103 H2_103 100(3)
H1_104 O_104 H2_104 109(4)
H1_105 O_105 H2_105 103(4)
H1_106 O_106 H2_106 99(3)
H1_107 O_107 H2_107 100(3)
H1_108 O_108 H2_108 107(4)

loop_
_geom_bond_atom_site_label_1
_geom_bond_atom_site_label_2
_geom_bond_distance
N_1 C_10 1.335(6)
N_1 CD_1 1.478(7)
N_1 CA_1 1.481(6)
O_1 C_1 1.239(6)
C_1 N_2 1.339(6)
C_1 CA_1 1.512(7)
CA_1 CB_1 1.523(7)
CA_1 HA_1 1
CB_1 CG_1 1.506(7)
CB_1 HB1_1 0.99
CB_1 HB2_1 0.99
CG_1 CD_1 1.515(7)
CG_1 HG1_1 0.99
CG_1 HG2_1 0.99
CD_1 HD1_1 0.99
CD_1 HD2_1 0.99
N_2 CB_2 1.460(6)
N_2 H0_2 0.88
O_2 C_2 1.239(6)
C_2 N_3 1.328(6)
C_2 CA_2 1.499(7)
CA_2 CB_2 1.515(7)
CA_2 HA1_2 0.99
CA_2 HA2_2 0.99
CB_2 CG_2 1.528(7)
CB_2 HB_2 1
CG_2 CD_2 1.518(7)
CG_2 HG1_2 0.99
CG_2 HG2_2 0.99
CD_2 CE1_2 1.523(8)
CD_2 CE2_2 1.527(9)
CD_2 HD_2 1
CE1_2 HE1A_2 0.98
CE1_2 HE1B_2 0.98
CE1_2 HE1C_2 0.98
CE2_2 HE2A_2 0.98
CE2_2 HE2B_2 0.98
CE2_2 HE2C_2 0.98
N_3 CA_3 1.458(6)
N_3 H0_3 0.88
O_3 C_3 1.233(6)
C_3 N_4 1.330(6)
C_3 CA_3 1.514(7)
CA_3 CB_3 1.524(7)
CA_3 HA_3 1
CB_3 CG_3 1.510(7)
CB_3 HB1_3 0.99
CB_3 HB2_3 0.99
CG_3 CD_3 1.498(8)
CG_3 HG1_3 0.99
CG_3 HG2_3 0.99
CD_3 NZ_3 1.501(7)
CD_3 HD1_3 0.99
CD_3 HD2_3 0.99
NZ_3 HZ1_3 0.91
NZ_3 HZ2_3 0.91
NZ_3 HZ3_3 0.91
N_4 CB1_4 1.448(6)
N_4 H0_4 0.88
O_4 C_4 1.235(5)
C_4 N_5 1.344(6)
C_4 CA_4 1.516(6)
CA_4 CB1_4 1.540(7)
CA_4 CB2_4 1.549(7)
CA_4 HA_4 1
CB1_4 HB1A_4 0.99
CB1_4 HB1B_4 0.99
CB2_4 CG2_4 1.499(8)
CB2_4 CG1_4 1.508(8)
CB2_4 HB2_4 1
CG1_4 HG1A_4 0.98
CG1_4 HG1B_4 0.98
CG1_4 HG1C_4 0.98
CG2_4 HG2A_4 0.98
CG2_4 HG2B_4 0.98
CG2_4 HG2C_4 0.98
N_5 CA_5 1.439(6)
N_5 H0_5 0.88
O_5 C_5 1.234(6)
C_5 N_6 1.342(6)
C_5 CA_5 1.529(7)
CA_5 CB_5 1.530(7)
CA_5 HA_5 1
CB_5 CG_5 1.522(7)
CB_5 HB1_5 0.99
CB_5 HB2_5 0.99
CG_5 CD2_5 1.363(7)
CG_5 CD1_5 1.399(7)
CD1_5 CE1_5 1.423(7)
CD1_5 CZ5_5 1.437(7)
CD2_5 CE2_5 1.392(8)
CD2_5 HD2_5 0.95
CE1_5 CZ2_5 1.405(8)
CE1_5 CZ1_5 1.410(8)
CE2_5 CZ1_5 1.392(9)
CE2_5 HE2_5 0.95
CZ1_5 HZ1_5 0.95
CZ2_5 CZ3_5 1.341(9)
CZ2_5 HZ2_5 0.95
CZ3_5 CZ4_5 1.380(9)
CZ3_5 HZ3_5 0.95
CZ4_5 CZ5_5 1.360(8)
CZ4_5 HZ4_5 0.95
CZ5_5 HZ5_5 0.95
N_6 CA_6 1.461(6)
N_6 CD_6 1.479(6)
O_6 C_6 1.240(6)
C_6 N_7 1.329(6)
C_6 CA_6 1.542(7)
CA_6 CB_6 1.526(7)
CA_6 HA_6 1
CB_6 CG_6 1.525(7)
CB_6 HB1_6 0.99
CB_6 HB2_6 0.99
CG_6 CD_6 1.528(7)
CG_6 HG1_6 0.99
CG_6 HG2_6 0.99
CD_6 HD1_6 0.99
CD_6 HD2_6 0.99
N_7 CB_7 1.465(6)
N_7 H0_7 0.88
O_7 C_7 1.250(5)
C_7 N_8 1.336(6)
C_7 CA_7 1.498(6)
CA_7 CB_7 1.539(7)
CA_7 HA1_7 0.99
CA_7 HA2_7 0.99
CB_7 CG_7 1.522(6)
CB_7 HB_7 1
CG_7 CD_7 1.523(7)
CG_7 HG1_7 0.99
CG_7 HG2_7 0.99
CD_7 CE2_7 1.515(7)
CD_7 CE1_7 1.530(7)
CD_7 HD_7 1
CE1_7 HE1A_7 0.98
CE1_7 HE1B_7 0.98
CE1_7 HE1C_7 0.98
CE2_7 HE2A_7 0.98
CE2_7 HE2B_7 0.98
CE2_7 HE2C_7 0.98
N_8 CA_8 1.461(6)
N_8 H0_8 0.88
O_8 C_8 1.227(6)
C_8 N_9 1.333(6)
C_8 CA_8 1.521(7)
CA_8 CB_8 1.537(7)
CA_8 HA_8 1
CB_8 CG_8 1.527(7)
CB_8 HB1_8 0.99
CB_8 HB2_8 0.99
CG_8 CD_8 1.483(7)
CG_8 HG1_8 0.99
CG_8 HG2_8 0.99
CD_8 NZ_8 1.503(6)
CD_8 HD1_8 0.99
CD_8 HD2_8 0.99
NZ_8 HZ1_8 0.91
NZ_8 HZ2_8 0.91
NZ_8 HZ3_8 0.91
N_9 CB1_9 1.452(6)
N_9 H0_9 0.88
O_9 C_9 1.237(6)
C_9 N_10 1.350(6)
C_9 CA_9 1.511(7)
CA_9 CB1_9 1.531(7)
CA_9 CB2_9 1.555(7)
CA_9 HA_9 1
CB1_9 HB1A_9 0.99
CB1_9 HB1B_9 0.99
CB2_9 CG2_9 1.506(10)
CB2_9 CG1_9 1.516(8)
CB2_9 HB2_9 1
CG1_9 HG1A_9 0.98
CG1_9 HG1B_9 0.98
CG1_9 HG1C_9 0.98
CG2_9 HG2A_9 0.98
CG2_9 HG2B_9 0.98
CG2_9 HG2C_9 0.98
N_10 CA_10 1.450(6)
N_10 H0_10 0.88
O_10 C_10 1.243(6)
C_10 CA_10 1.516(7)
CA_10 CB_10 1.541(7)
CA_10 HA_10 1
CB_10 CG_10 1.516(7)
CB_10 HB1_10 0.99
CB_10 HB2_10 0.99
CG_10 CD2_10 1.369(7)
CG_10 CD1_10 1.420(7)
CD1_10 CZ5_10 1.412(7)
CD1_10 CE1_10 1.420(7)
CD2_10 CE2_10 1.410(8)
CD2_10 HD2_10 0.95
CE1_10 CZ2_10 1.397(8)
CE1_10 CZ1_10 1.408(7)
CE2_10 CZ1_10 1.355(8)
CE2_10 HE2_10 0.95
CZ1_10 HZ1_10 0.95
CZ2_10 CZ3_10 1.354(8)
CZ2_10 HZ2_10 0.95
CZ3_10 CZ4_10 1.399(8)
CZ3_10 HZ3_10 0.95
CZ4_10 CZ5_10 1.353(8)
CZ4_10 HZ4_10 0.95
CZ5_10 HZ5_10 0.95
C1_21 O1_21 1.222(7)
C1_21 O2_21 1.253(7)
C1_21 C2_21 1.514(8)
C2_21 F1_21 1.274(8)
C2_21 F3_21 1.338(7)
C2_21 F2_21 1.339(8)
C1_22 O2_22 1.222(6)
C1_22 O1_22 1.244(6)
C1_22 C2_22 1.523(8)
C2_22 F2_22 1.296(7)
C2_22 F1_22 1.323(7)
C2_22 F3_22 1.325(7)
C1_23 O_23 1.206(7)
C1_23 N_23 1.288(7)
C1_23 H1_23 0.95
C2_23 N_23 1.435(8)
C2_23 H2A_23 0.98
C2_23 H2B_23 0.98
C2_23 H2C_23 0.98
C3_23 N_23 1.494(8)
C3_23 H3A_23 0.98
C3_23 H3B_23 0.98
C3_23 H3C_23 0.98
O_101 H1_101 0.954(19)
O_101 H2_101 0.949(19)
O_102 H1_102 0.965(19)
O_102 H2_102 0.962(19)
O_103 H1_103 0.984(19)
O_103 H2_103 0.968(19)
O_104 H1_104 0.964(19)
O_104 H2_104 0.97(2)
O_105 H1_105 0.954(19)
O_105 H2_105 0.956(19)
O_106 H1_106 0.965(19)
O_106 H2_106 0.986(19)
O_107 H1_107 0.982(19)
O_107 H2_107 0.96(2)
O_108 H1_108 0.949(19)
O_108 H2_108 0.956(19)

loop_
_geom_hbond_atom_site_label_D
_geom_hbond_atom_site_label_H
_geom_hbond_atom_site_label_A
_geom_hbond_distance_DH
_geom_hbond_distance_HA
_geom_hbond_distance_DA
_geom_hbond_angle_DHA
_geom_hbond_site_symmetry_A
N_2 H0_2 O_9 0.88 2.2 3.042(5) 160.8 .
N_3 H0_3 O_8 0.88 1.92 2.796(5) 170.3 .
NZ_3 HZ3_3 O_5 0.91 1.93 2.799(6) 158.5 .
NZ_3 HZ2_3 O_106 0.91 1.91 2.752(6) 153.6 .
NZ_3 HZ1_3 O_107 0.91 1.9 2.749(6) 154.3 .
N_4 H0_4 O_108 0.88 2.06 2.924(5) 168.6 .
N_5 H0_5 O2_22 0.88 2 2.872(5) 169.6 .
N_7 H0_7 O_4 0.88 2.11 2.958(5) 161 .
N_8 H0_8 O_3 0.88 2.02 2.875(5) 164 .
NZ_8 HZ1_8 O_23 0.91 1.87 2.737(6) 157.9 1_655
NZ_8 HZ2_8 O_1 0.91 1.94 2.792(6) 154.3 1_655
NZ_8 HZ3_8 O_108 0.91 1.96 2.812(6) 155.6 1_655
N_9 H0_9 O_101 0.88 2.04 2.905(5) 168.4 .
N_10 H0_10 O1_21 0.88 2.06 2.929(6) 169.6 .
O_101 H1_101 O_105 0.954(19) 1.91(2) 2.840(6) 164(4) 1_554
O_101 H2_101 O_2 0.949(19) 1.98(2) 2.923(5) 170(4) 1_655
O_102 H1_102 O_7 0.965(19) 2.10(4) 2.971(5) 150(5) .
O_102 H2_102 O_2 0.962(19) 1.87(2) 2.831(6) 174(5) 1_655
O_103 H1_103 O_104 0.984(19) 1.90(3) 2.825(6) 155(5) .
O_103 H2_103 O1_22 0.968(19) 1.88(2) 2.838(6) 172(4) 1_655
O_104 H1_104 O2_21 0.964(19) 1.87(2) 2.831(7) 171(6) .
O_104 H2_104 O_102 0.97(2) 1.80(4) 2.704(7) 154(7) 1_556
O_105 H1_105 O2_21 0.954(19) 1.97(2) 2.906(6) 169(5) .
O_105 H2_105 O_7 0.956(19) 1.92(2) 2.862(5) 168(5) 1_556
O_106 H1_106 O_10 0.965(19) 1.98(5) 2.789(5) 140(6) .
O_106 H2_106 O2_21 0.986(19) 1.79(3) 2.708(6) 153(4) .
O_107 H2_107 O_104 0.96(2) 1.92(2) 2.883(7) 177(7) .
O_107 H1_107 O_7 0.982(19) 1.86(4) 2.720(5) 145(6) 1_556
O_108 H1_108 O1_22 0.949(19) 1.78(3) 2.706(5) 166(7) .
O_108 H2_108 O_6 0.956(19) 1.73(3) 2.671(5) 167(6) 1_455

loop_
_geom_torsion_atom_site_label_1
_geom_torsion_atom_site_label_2
_geom_torsion_atom_site_label_3
_geom_torsion_atom_site_label_4
_geom_torsion
C_10 N_1 CA_1 C_1 -87.5(5)
CD_1 N_1 CA_1 C_1 93.4(5)
C_10 N_1 CA_1 CB_1 155.1(4)
CD_1 N_1 CA_1 CB_1 -24.1(5)
O_1 C_1 CA_1 N_1 -176.8(4)
N_2 C_1 CA_1 N_1 0.5(6)
O_1 C_1 CA_1 CB_1 -65.0(6)
N_2 C_1 CA_1 CB_1 112.4(5)
N_1 CA_1 CB_1 CG_1 39.3(5)
C_1 CA_1 CB_1 CG_1 -80.3(5)
CA_1 CB_1 CG_1 CD_1 -40.6(5)
C_10 N_1 CD_1 CG_1 -179.5(5)
CA_1 N_1 CD_1 CG_1 -0.4(5)
CB_1 CG_1 CD_1 N_1 25.2(5)
O_1 C_1 N_2 CB_2 5.5(7)
CA_1 C_1 N_2 CB_2 -171.7(4)
O_2 C_2 CA_2 CB_2 63.8(6)
N_3 C_2 CA_2 CB_2 -114.1(5)
C_1 N_2 CB_2 CA_2 -93.8(5)
C_1 N_2 CB_2 CG_2 143.0(4)
C_2 CA_2 CB_2 N_2 58.1(5)
C_2 CA_2 CB_2 CG_2 -179.7(4)
N_2 CB_2 CG_2 CD_2 -64.3(6)
CA_2 CB_2 CG_2 CD_2 171.8(5)
CB_2 CG_2 CD_2 CE1_2 157.9(5)
CB_2 CG_2 CD_2 CE2_2 -79.4(6)
O_2 C_2 N_3 CA_3 -2.9(8)
CA_2 C_2 N_3 CA_3 175.0(4)
C_2 N_3 CA_3 C_3 99.7(5)
C_2 N_3 CA_3 CB_3 -139.0(5)
O_3 C_3 CA_3 N_3 55.5(6)
N_4 C_3 CA_3 N_3 -123.7(5)
O_3 C_3 CA_3 CB_3 -64.2(6)
N_4 C_3 CA_3 CB_3 116.6(5)
N_3 CA_3 CB_3 CG_3 176.7(4)
C_3 CA_3 CB_3 CG_3 -62.4(5)
CA_3 CB_3 CG_3 CD_3 -178.9(4)
CB_3 CG_3 CD_3 NZ_3 -60.8(6)
O_3 C_3 N_4 CB1_4 0.4(8)
CA_3 C_3 N_4 CB1_4 179.6(4)
O_4 C_4 CA_4 CB1_4 -59.6(6)
N_5 C_4 CA_4 CB1_4 123.9(4)
O_4 C_4 CA_4 CB2_4 66.6(6)
N_5 C_4 CA_4 CB2_4 -109.9(5)
C_3 N_4 CB1_4 CA_4 111.6(5)
C_4 CA_4 CB1_4 N_4 -82.7(5)
CB2_4 CA_4 CB1_4 N_4 152.7(4)
C_4 CA_4 CB2_4 CG2_4 -71.1(6)
CB1_4 CA_4 CB2_4 CG2_4 53.0(6)
C_4 CA_4 CB2_4 CG1_4 161.9(5)
CB1_4 CA_4 CB2_4 CG1_4 -74.1(6)
O_4 C_4 N_5 CA_5 -1.8(7)
CA_4 C_4 N_5 CA_5 174.8(4)
C_4 N_5 CA_5 CB_5 176.6(4)
C_4 N_5 CA_5 C_5 55.8(6)
O_5 C_5 CA_5 N_5 50.9(6)
N_6 C_5 CA_5 N_5 -130.9(4)
O_5 C_5 CA_5 CB_5 -71.2(5)
N_6 C_5 CA_5 CB_5 107.1(5)
N_5 CA_5 CB_5 CG_5 175.8(4)
C_5 CA_5 CB_5 CG_5 -62.6(6)
CA_5 CB_5 CG_5 CD2_5 97.4(6)
CA_5 CB_5 CG_5 CD1_5 -81.2(6)
CD2_5 CG_5 CD1_5 CE1_5 0.7(6)
CB_5 CG_5 CD1_5 CE1_5 179.3(4)
CD2_5 CG_5 CD1_5 CZ5_5 -178.5(5)
CB_5 CG_5 CD1_5 CZ5_5 0.1(6)
CD1_5 CG_5 CD2_5 CE2_5 2.1(7)
CB_5 CG_5 CD2_5 CE2_5 -176.5(5)
CG_5 CD1_5 CE1_5 CZ2_5 179.7(4)
CZ5_5 CD1_5 CE1_5 CZ2_5 -1.0(7)
CG_5 CD1_5 CE1_5 CZ1_5 -2.4(7)
CZ5_5 CD1_5 CE1_5 CZ1_5 176.9(5)
CG_5 CD2_5 CE2_5 CZ1_5 -3.1(9)
CD2_5 CE2_5 CZ1_5 CE1_5 1.3(9)
CZ2_5 CE1_5 CZ1_5 CE2_5 179.3(5)
CD1_5 CE1_5 CZ1_5 CE2_5 1.4(8)
CZ1_5 CE1_5 CZ2_5 CZ3_5 -175.6(6)
CD1_5 CE1_5 CZ2_5 CZ3_5 2.3(8)
CE1_5 CZ2_5 CZ3_5 CZ4_5 -1.1(9)
CZ2_5 CZ3_5 CZ4_5 CZ5_5 -1.5(9)
CZ3_5 CZ4_5 CZ5_5 CD1_5 2.7(8)
CG_5 CD1_5 CZ5_5 CZ4_5 177.9(5)
CE1_5 CD1_5 CZ5_5 CZ4_5 -1.3(7)
O_5 C_5 N_6 CA_6 1.3(6)
CA_5 C_5 N_6 CA_6 -176.9(4)
O_5 C_5 N_6 CD_6 177.8(4)
CA_5 C_5 N_6 CD_6 -0.4(7)
C_5 N_6 CA_6 CB_6 154.4(4)
CD_6 N_6 CA_6 CB_6 -22.6(5)
C_5 N_6 CA_6 C_6 -87.2(5)
CD_6 N_6 CA_6 C_6 95.9(5)
O_6 C_6 CA_6 N_6 -172.0(4)
N_7 C_6 CA_6 N_6 6.1(6)
O_6 C_6 CA_6 CB_6 -58.3(6)
N_7 C_6 CA_6 CB_6 119.8(5)
N_6 CA_6 CB_6 CG_6 37.9(5)
C_6 CA_6 CB_6 CG_6 -82.6(5)
CA_6 CB_6 CG_6 CD_6 -40.1(5)
C_5 N_6 CD_6 CG_6 -179.0(4)
CA_6 N_6 CD_6 CG_6 -2.2(5)
CB_6 CG_6 CD_6 N_6 26.2(5)
O_6 C_6 N_7 CB_7 5.1(7)
CA_6 C_6 N_7 CB_7 -172.9(4)
O_7 C_7 CA_7 CB_7 67.8(6)
N_8 C_7 CA_7 CB_7 -112.5(5)
C_6 N_7 CB_7 CG_7 141.8(4)
C_6 N_7 CB_7 CA_7 -95.9(5)
C_7 CA_7 CB_7 N_7 71.8(5)
C_7 CA_7 CB_7 CG_7 -166.2(4)
N_7 CB_7 CG_7 CD_7 -49.1(5)
CA_7 CB_7 CG_7 CD_7 -171.8(4)
CB_7 CG_7 CD_7 CE2_7 -55.5(6)
CB_7 CG_7 CD_7 CE1_7 -178.3(4)
O_7 C_7 N_8 CA_8 -6.5(7)
CA_7 C_7 N_8 CA_8 173.8(4)
C_7 N_8 CA_8 C_8 132.2(5)
C_7 N_8 CA_8 CB_8 -105.1(5)
O_8 C_8 CA_8 N_8 44.5(6)
N_9 C_8 CA_8 N_8 -139.7(4)
O_8 C_8 CA_8 CB_8 -78.3(6)
N_9 C_8 CA_8 CB_8 97.5(5)
N_8 CA_8 CB_8 CG_8 -171.2(4)
C_8 CA_8 CB_8 CG_8 -48.5(6)
CA_8 CB_8 CG_8 CD_8 -161.5(4)
CB_8 CG_8 CD_8 NZ_8 78.1(6)
O_8 C_8 N_9 CB1_9 8.2(7)
CA_8 C_8 N_9 CB1_9 -167.5(4)
O_9 C_9 CA_9 CB1_9 -29.4(7)
N_10 C_9 CA_9 CB1_9 152.3(4)
O_9 C_9 CA_9 CB2_9 100.4(6)
N_10 C_9 CA_9 CB2_9 -77.9(6)
C_8 N_9 CB1_9 CA_9 88.6(6)
C_9 CA_9 CB1_9 N_9 -124.4(5)
CB2_9 CA_9 CB1_9 N_9 110.1(5)
C_9 CA_9 CB2_9 CG2_9 -62.3(6)
CB1_9 CA_9 CB2_9 CG2_9 64.6(7)
C_9 CA_9 CB2_9 CG1_9 173.2(5)
CB1_9 CA_9 CB2_9 CG1_9 -59.8(7)
O_9 C_9 N_10 CA_10 -0.9(7)
CA_9 C_9 N_10 CA_10 177.4(4)
CD_1 N_1 C_10 O_10 -178.6(5)
CA_1 N_1 C_10 O_10 2.4(7)
CD_1 N_1 C_10 CA_10 2.1(7)
CA_1 N_1 C_10 CA_10 -177.0(4)
C_9 N_10 CA_10 C_10 58.8(6)
C_9 N_10 CA_10 CB_10 -179.0(4)
O_10 C_10 CA_10 N_10 50.0(6)
N_1 C_10 CA_10 N_10 -130.7(5)
O_10 C_10 CA_10 CB_10 -71.9(6)
N_1 C_10 CA_10 CB_10 107.5(5)
N_10 CA_10 CB_10 CG_10 172.7(4)
C_10 CA_10 CB_10 CG_10 -65.7(6)
CA_10 CB_10 CG_10 CD2_10 99.7(5)
CA_10 CB_10 CG_10 CD1_10 -77.8(5)
CD2_10 CG_10 CD1_10 CZ5_10 179.1(5)
CB_10 CG_10 CD1_10 CZ5_10 -3.5(6)
CD2_10 CG_10 CD1_10 CE1_10 -1.5(6)
CB_10 CG_10 CD1_10 CE1_10 175.9(4)
CD1_10 CG_10 CD2_10 CE2_10 2.5(8)
CB_10 CG_10 CD2_10 CE2_10 -174.9(5)
CZ5_10 CD1_10 CE1_10 CZ2_10 1.0(7)
CG_10 CD1_10 CE1_10 CZ2_10 -178.5(5)
CZ5_10 CD1_10 CE1_10 CZ1_10 179.2(5)
CG_10 CD1_10 CE1_10 CZ1_10 -0.3(7)
CG_10 CD2_10 CE2_10 CZ1_10 -1.8(9)
CD2_10 CE2_10 CZ1_10 CE1_10 0.0(9)
CZ2_10 CE1_10 CZ1_10 CE2_10 179.2(6)
CD1_10 CE1_10 CZ1_10 CE2_10 1.1(8)
CZ1_10 CE1_10 CZ2_10 CZ3_10 -178.2(6)
CD1_10 CE1_10 CZ2_10 CZ3_10 0.0(9)
CE1_10 CZ2_10 CZ3_10 CZ4_10 -1.0(9)
CZ2_10 CZ3_10 CZ4_10 CZ5_10 1.0(10)
CZ3_10 CZ4_10 CZ5_10 CD1_10 -0.1(9)
CE1_10 CD1_10 CZ5_10 CZ4_10 -0.9(8)
CG_10 CD1_10 CZ5_10 CZ4_10 178.5(5)
O1_21 C1_21 C2_21 F1_21 41.0(8)
O2_21 C1_21 C2_21 F1_21 -140.6(7)
O1_21 C1_21 C2_21 F3_21 168.3(5)
O2_21 C1_21 C2_21 F3_21 -13.3(8)
O1_21 C1_21 C2_21 F2_21 -77.8(7)
O2_21 C1_21 C2_21 F2_21 100.6(6)
O2_22 C1_22 C2_22 F2_22 -149.6(7)
O1_22 C1_22 C2_22 F2_22 31.6(8)
O2_22 C1_22 C2_22 F1_22 95.5(6)
O1_22 C1_22 C2_22 F1_22 -83.4(6)
O2_22 C1_22 C2_22 F3_22 -22.2(8)
O1_22 C1_22 C2_22 F3_22 158.9(5)
O_23 C1_23 N_23 C2_23 8.3(11)
O_23 C1_23 N_23 C3_23 175.8(7)
